data_4507369
loop_
_publ_author_name
'Tong, Yi-Ping'
'Luo, Guo-Tian'
'Zhen, Jin'
'Shen, You'
'Liu, Hui-Ru'

_publ_section_title
;
 Structure-Directing Self-Assembly, Structures and Characterization of
 Four d0-Transition Metal Oxide/Fluoride Compounds Constructed with
 Imidazole/1-Methylimidazole/1-Vinylimidazole and Copper(II)/Zinc(II)
;
_journal_issue 2
_journal_name_full 'Crystal Growth &amp; Design'
_journal_page_first 446
_journal_paper_doi 10.1021/cg301612g
_journal_volume 13
_journal_year 2013
_chemical_formula_sum 'C15 H18 F4 Mo N6 O2 Zn'
_chemical_formula_weight 551.66
_chemical_name_systematic
; 
 ? 
;
_space_group_IT_number 14
_symmetry_cell_setting monoclinic
_symmetry_space_group_name_Hall '-P 2ybc'
_symmetry_space_group_name_H-M 'P 1 21/c 1'
_atom_sites_solution_hydrogens geom
_atom_sites_solution_primary direct
_atom_sites_solution_secondary difmap
_audit_creation_method SHELXL-97
_cell_angle_alpha 90.00
_cell_angle_beta 123.0490(10)
_cell_angle_gamma 90.00
_cell_formula_units_Z 4
_cell_length_a 11.4692(2)
_cell_length_b 11.9788(2)
_cell_length_c 18.2487(3)
_cell_measurement_temperature 293(2)
_cell_volume 2101.49(7)
_computing_structure_refinement 'SHELXL-97 (Sheldrick, 1997)'
_computing_structure_solution 'SHELXS-97 (Sheldrick, 1990)'
_diffrn_ambient_temperature 293(2)
_diffrn_measured_fraction_theta_full 0.990
_diffrn_measured_fraction_theta_max 0.990
_diffrn_radiation_monochromator graphite
_diffrn_radiation_source 'fine-focus sealed tube'
_diffrn_radiation_type MoK\a
_diffrn_radiation_wavelength 0.71073
_diffrn_reflns_av_R_equivalents 0.0377
_diffrn_reflns_av_sigmaI/netI 0.0373
_diffrn_reflns_limit_h_max 15
_diffrn_reflns_limit_h_min -14
_diffrn_reflns_limit_k_max 15
_diffrn_reflns_limit_k_min -15
_diffrn_reflns_limit_l_max 24
_diffrn_reflns_limit_l_min -24
_diffrn_reflns_number 19837
_diffrn_reflns_theta_full 28.29
_diffrn_reflns_theta_max 28.29
_diffrn_reflns_theta_min 2.16
_exptl_absorpt_coefficient_mu 1.795
_exptl_absorpt_correction_T_max 0.7500
_exptl_absorpt_correction_T_min 0.5973
_exptl_absorpt_correction_type multi-scan
_exptl_crystal_density_diffrn 1.744
_exptl_crystal_density_method 'not measured'
_exptl_crystal_F_000 1096
_exptl_crystal_size_max 0.32
_exptl_crystal_size_mid 0.26
_exptl_crystal_size_min 0.17
_refine_diff_density_max 0.558
_refine_diff_density_min -0.402
_refine_diff_density_rms 0.070
_refine_ls_extinction_method none
_refine_ls_goodness_of_fit_ref 1.023
_refine_ls_hydrogen_treatment constr
_refine_ls_matrix_type full
_refine_ls_number_parameters 262
_refine_ls_number_reflns 5164
_refine_ls_number_restraints 0
_refine_ls_restrained_S_all 1.023
_refine_ls_R_factor_all 0.0546
_refine_ls_R_factor_gt 0.0317
_refine_ls_shift/su_max 0.001
_refine_ls_shift/su_mean 0.000
_refine_ls_structure_factor_coef Fsqd
_refine_ls_weighting_details 'calc w=1/[\s^2^(Fo^2^)+(0.0318P)^2^+0.3554P] where P=(Fo^2^+2Fc^2^)/3'
_refine_ls_weighting_scheme calc
_refine_ls_wR_factor_gt 0.0660
_refine_ls_wR_factor_ref 0.0738
_reflns_number_gt 3728
_reflns_number_total 5164
_reflns_threshold_expression >2sigma(I)
_cod_data_source_file cg301612g_si_003.cif
_cod_data_source_block l7_0m
_cod_original_cell_volume 2101.49(6)
_cod_original_sg_symbol_H-M 'p 21/c'
_cod_database_code 4507369

loop_
_symmetry_equiv_pos_as_xyz
'x, y, z'
'-x, y+1/2, -z+1/2'
'-x, -y, -z'
'x, -y-1/2, z-1/2'

loop_
_atom_site_label
_atom_site_type_symbol
_atom_site_fract_x
_atom_site_fract_y
_atom_site_fract_z
_atom_site_U_iso_or_equiv
_atom_site_adp_type
_atom_site_occupancy
_atom_site_symmetry_multiplicity
_atom_site_calc_flag
_atom_site_refinement_flags
Mo1 Mo -0.13971(3) 0.341629(19) 0.561276(14) 0.04118(9) Uani 1 1 d .
Zn2 Zn 0.01449(3) 0.56545(3) 0.764083(18) 0.03633(9) Uani 1 1 d .
F1 F -0.30012(16) 0.34231(13) 0.57074(10) 0.0535(4) Uani 1 1 d .
F2 F 0.04883(19) 0.32725(13) 0.59385(11) 0.0556(4) Uani 1 1 d .
F3 F -0.04604(15) 0.42577(12) 0.68213(9) 0.0435(4) Uani 1 1 d .
F4 F -0.08384(15) 0.20793(12) 0.64895(9) 0.0423(4) Uani 1 1 d .
O1 O -0.1745(2) 0.46567(16) 0.50943(13) 0.0591(6) Uani 1 1 d .
O2 O -0.2099(2) 0.24971(16) 0.47646(12) 0.0619(6) Uani 1 1 d .
N1 N -0.1745(2) 0.63612(19) 0.69630(14) 0.0414(5) Uani 1 1 d .
N2 N -0.3346(2) 0.7668(2) 0.64631(16) 0.0498(6) Uani 1 1 d .
N3 N 0.1641(2) 0.60585(18) 0.74200(14) 0.0404(5) Uani 1 1 d .
N4 N 0.3519(3) 0.6819(2) 0.76008(18) 0.0551(7) Uani 1 1 d .
N5 N 0.0612(2) 0.46653(18) 0.86556(14) 0.0378(5) Uani 1 1 d .
N6 N 0.1259(2) 0.41249(19) 0.99754(14) 0.0438(6) Uani 1 1 d .
C1 C -0.2027(3) 0.7397(2) 0.70610(18) 0.0453(7) Uani 1 1 d .
H1 H -0.1386 0.7879 0.7494 0.054 Uiso 1 1 calc R
C2 C -0.3961(3) 0.6738(3) 0.5963(2) 0.0657(10) Uani 1 1 d .
H2A H -0.4883 0.6669 0.5498 0.079 Uiso 1 1 calc R
C3 C -0.2971(3) 0.5940(3) 0.6275(2) 0.0615(9) Uani 1 1 d .
H3 H -0.3100 0.5217 0.6058 0.074 Uiso 1 1 calc R
C4 C -0.3922(4) 0.8747(3) 0.6364(3) 0.0741(11) Uani 1 1 d .
H4 H -0.3376 0.9271 0.6794 0.089 Uiso 1 1 calc R
C5 C -0.5128(4) 0.9067(4) 0.5735(3) 0.0922(14) Uani 1 1 d .
H5A H -0.5709 0.8571 0.5290 0.111 Uiso 1 1 calc R
H5B H -0.5421 0.9794 0.5723 0.111 Uiso 1 1 calc R
C6 C 0.2679(3) 0.6750(2) 0.7897(2) 0.0491(7) Uani 1 1 d .
H6 H 0.2812 0.7141 0.8377 0.059 Uiso 1 1 calc R
C7 C 0.1830(3) 0.5679(3) 0.67799(18) 0.0508(7) Uani 1 1 d .
H7 H 0.1246 0.5181 0.6338 0.061 Uiso 1 1 calc R
C8 C 0.2981(4) 0.6134(3) 0.6888(2) 0.0580(8) Uani 1 1 d .
H8 H 0.3342 0.6009 0.6546 0.070 Uiso 1 1 calc R
C9 C 0.4736(5) 0.7488(4) 0.7927(3) 0.0927(13) Uani 1 1 d .
H9 H 0.5185 0.7434 0.7631 0.111 Uiso 1 1 calc R
C10 C 0.5236(6) 0.8103(5) 0.8531(4) 0.141(2) Uani 1 1 d .
H10A H 0.4830 0.8190 0.8851 0.169 Uiso 1 1 calc R
H10B H 0.6036 0.8501 0.8687 0.169 Uiso 1 1 calc R
C11 C 0.1237(3) 0.4968(2) 0.94795(16) 0.0401(6) Uani 1 1 d .
H11 H 0.1614 0.5671 0.9692 0.048 Uiso 1 1 calc R
C12 C 0.0203(3) 0.3575(2) 0.86206(19) 0.0493(7) Uani 1 1 d .
H12 H -0.0276 0.3142 0.8117 0.059 Uiso 1 1 calc R
C13 C 0.0608(3) 0.3231(2) 0.9433(2) 0.0537(8) Uani 1 1 d .
H13 H 0.0471 0.2529 0.9592 0.064 Uiso 1 1 calc R
C14 C 0.1818(3) 0.4142(3) 1.08905(18) 0.0561(8) Uani 1 1 d .
H14 H 0.1712 0.3503 1.1138 0.067 Uiso 1 1 calc R
C15 C 0.2459(4) 0.4980(3) 1.1400(2) 0.0679(10) Uani 1 1 d .
H15A H 0.2584 0.5633 1.1175 0.081 Uiso 1 1 calc R
H15B H 0.2796 0.4931 1.1992 0.081 Uiso 1 1 calc R

loop_
_atom_site_aniso_label
_atom_site_aniso_U_11
_atom_site_aniso_U_22
_atom_site_aniso_U_33
_atom_site_aniso_U_23
_atom_site_aniso_U_13
_atom_site_aniso_U_12
Mo1 0.05827(18) 0.02681(13) 0.02849(12) 0.00035(9) 0.01724(11) 0.00022(11)
Zn2 0.04012(19) 0.03067(17) 0.03118(15) -0.00010(12) 0.01492(13) 0.00144(14)
F1 0.0440(10) 0.0468(10) 0.0491(9) 0.0051(8) 0.0120(8) 0.0024(8)
F2 0.0736(12) 0.0421(10) 0.0656(11) -0.0034(8) 0.0473(10) -0.0006(8)
F3 0.0523(10) 0.0351(8) 0.0337(8) -0.0071(6) 0.0174(7) -0.0022(7)
F4 0.0492(9) 0.0298(8) 0.0371(8) 0.0059(6) 0.0166(7) 0.0004(7)
O1 0.0910(17) 0.0341(11) 0.0437(11) 0.0054(9) 0.0312(11) 0.0014(11)
O2 0.0941(17) 0.0366(12) 0.0355(10) -0.0052(9) 0.0227(11) -0.0035(11)
N1 0.0399(14) 0.0368(14) 0.0365(12) -0.0017(10) 0.0138(10) -0.0002(11)
N2 0.0380(14) 0.0452(15) 0.0498(14) -0.0028(12) 0.0133(11) 0.0089(12)
N3 0.0464(14) 0.0316(12) 0.0395(12) 0.0007(10) 0.0209(11) -0.0005(11)
N4 0.0471(16) 0.0524(17) 0.0609(16) 0.0047(13) 0.0264(14) -0.0077(13)
N5 0.0443(14) 0.0294(12) 0.0372(12) -0.0012(9) 0.0205(10) -0.0023(10)
N6 0.0543(15) 0.0368(13) 0.0380(12) 0.0043(10) 0.0236(11) -0.0026(11)
C1 0.0385(17) 0.0421(17) 0.0411(15) -0.0028(13) 0.0126(13) 0.0006(13)
C2 0.0385(19) 0.066(2) 0.057(2) -0.0187(17) 0.0030(15) 0.0031(17)
C3 0.0471(19) 0.050(2) 0.0596(19) -0.0214(16) 0.0110(15) 0.0007(16)
C4 0.057(2) 0.050(2) 0.089(3) -0.007(2) 0.023(2) 0.0079(18)
C5 0.057(2) 0.064(3) 0.124(4) 0.010(2) 0.029(2) 0.021(2)
C6 0.0497(19) 0.0421(18) 0.0499(17) -0.0031(13) 0.0236(15) 0.0008(14)
C7 0.064(2) 0.0492(18) 0.0413(15) 0.0012(14) 0.0296(15) -0.0007(16)
C8 0.071(2) 0.060(2) 0.0511(18) 0.0057(16) 0.0386(17) -0.0007(19)
C9 0.083(3) 0.083(3) 0.099(3) -0.014(3) 0.041(3) -0.012(3)
C10 0.113(5) 0.148(6) 0.162(6) -0.031(5) 0.075(4) -0.039(4)
C11 0.0452(17) 0.0308(15) 0.0379(15) 0.0021(11) 0.0186(13) -0.0036(12)
C12 0.065(2) 0.0342(16) 0.0484(16) -0.0074(13) 0.0303(15) -0.0122(14)
C13 0.073(2) 0.0345(17) 0.0599(19) 0.0000(14) 0.0402(18) -0.0093(15)
C14 0.065(2) 0.058(2) 0.0411(16) 0.0127(15) 0.0258(15) 0.0012(17)
C15 0.076(3) 0.079(3) 0.0422(18) 0.0040(18) 0.0280(17) -0.007(2)

loop_
_atom_type_symbol
_atom_type_description
_atom_type_scat_dispersion_real
_atom_type_scat_dispersion_imag
_atom_type_scat_source
C C 0.0033 0.0016 'International Tables Vol C Tables 4.2.6.8 and 6.1.1.4'
H H 0.0000 0.0000 'International Tables Vol C Tables 4.2.6.8 and 6.1.1.4'
F F 0.0171 0.0103 'International Tables Vol C Tables 4.2.6.8 and 6.1.1.4'
Mo Mo -1.6832 0.6857 'International Tables Vol C Tables 4.2.6.8 and 6.1.1.4'
N N 0.0061 0.0033 'International Tables Vol C Tables 4.2.6.8 and 6.1.1.4'
O O 0.0106 0.0060 'International Tables Vol C Tables 4.2.6.8 and 6.1.1.4'
Zn Zn 0.2839 1.4301 'International Tables Vol C Tables 4.2.6.8 and 6.1.1.4'

loop_
_geom_angle_atom_site_label_1
_geom_angle_atom_site_label_2
_geom_angle_atom_site_label_3
_geom_angle
_geom_angle_site_symmetry_3
O1 Mo1 O2 102.10(9) .
O1 Mo1 F2 97.75(9) .
O2 Mo1 F2 96.78(9) .
O1 Mo1 F1 95.78(9) .
O2 Mo1 F1 94.75(9) .
F2 Mo1 F1 159.97(7) .
O1 Mo1 F4 167.97(8) .
O2 Mo1 F4 89.77(8) .
F2 Mo1 F4 82.60(6) .
F1 Mo1 F4 81.12(6) .
O1 Mo1 F3 89.73(8) .
O2 Mo1 F3 168.10(8) .
F2 Mo1 F3 82.72(6) .
F1 Mo1 F3 82.64(6) .
F4 Mo1 F3 78.36(6) .
N1 Zn2 N5 118.20(9) .
N1 Zn2 N3 121.67(9) .
N5 Zn2 N3 119.71(9) .
N1 Zn2 F3 94.07(8) .
N5 Zn2 F3 90.28(7) .
N3 Zn2 F3 92.05(8) .
N1 Zn2 F4 87.75(7) 2_556
N5 Zn2 F4 89.00(7) 2_556
N3 Zn2 F4 86.85(8) 2_556
F3 Zn2 F4 178.17(6) 2_556
Zn2 F3 Mo1 155.49(8) .
Mo1 F4 Zn2 175.10(8) 2_546
C1 N1 C3 105.4(2) .
C1 N1 Zn2 125.18(18) .
C3 N1 Zn2 129.3(2) .
C1 N2 C2 106.8(2) .
C1 N2 C4 124.6(3) .
C2 N2 C4 128.5(3) .
C6 N3 C7 105.3(3) .
C6 N3 Zn2 125.4(2) .
C7 N3 Zn2 129.3(2) .
C6 N4 C8 107.2(3) .
C6 N4 C9 128.4(3) .
C8 N4 C9 124.4(3) .
C11 N5 C12 105.9(2) .
C11 N5 Zn2 126.60(18) .
C12 N5 Zn2 127.12(18) .
C11 N6 C13 107.3(2) .
C11 N6 C14 127.5(2) .
C13 N6 C14 125.2(2) .
N1 C1 N2 111.7(2) .
N1 C1 H1 124.1 .
N2 C1 H1 124.1 .
C3 C2 N2 106.6(3) .
C3 C2 H2A 126.7 .
N2 C2 H2A 126.7 .
C2 C3 N1 109.4(3) .
C2 C3 H3 125.3 .
N1 C3 H3 125.3 .
C5 C4 N2 125.9(4) .
C5 C4 H4 117.1 .
N2 C4 H4 117.1 .
C4 C5 H5A 120.0 .
C4 C5 H5B 120.0 .
H5A C5 H5B 120.0 .
N3 C6 N4 111.3(3) .
N3 C6 H6 124.3 .
N4 C6 H6 124.3 .
C8 C7 N3 109.9(3) .
C8 C7 H7 125.1 .
N3 C7 H7 125.1 .
C7 C8 N4 106.3(3) .
C7 C8 H8 126.8 .
N4 C8 H8 126.8 .
C10 C9 N4 127.3(5) .
C10 C9 H9 116.4 .
N4 C9 H9 116.4 .
C9 C10 H10A 120.0 .
C9 C10 H10B 120.0 .
H10A C10 H10B 120.0 .
N5 C11 N6 111.1(2) .
N5 C11 H11 124.4 .
N6 C11 H11 124.4 .
C13 C12 N5 109.5(3) .
C13 C12 H12 125.3 .
N5 C12 H12 125.3 .
C12 C13 N6 106.2(2) .
C12 C13 H13 126.9 .
N6 C13 H13 126.9 .
C15 C14 N6 124.7(3) .
C15 C14 H14 117.6 .
N6 C14 H14 117.6 .
C14 C15 H15A 120.0 .
C14 C15 H15B 120.0 .
H15A C15 H15B 120.0 .

loop_
_geom_bond_atom_site_label_1
_geom_bond_atom_site_label_2
_geom_bond_distance
_geom_bond_site_symmetry_2
Mo1 O1 1.6884(19) .
Mo1 O2 1.7021(18) .
Mo1 F2 1.9124(18) .
Mo1 F1 1.9394(18) .
Mo1 F4 2.1018(14) .
Mo1 F3 2.1094(13) .
Zn2 N1 2.005(2) .
Zn2 N5 2.010(2) .
Zn2 N3 2.023(2) .
Zn2 F3 2.0942(14) .
Zn2 F4 2.1650(14) 2_556
F4 Zn2 2.1650(14) 2_546
N1 C1 1.318(3) .
N1 C3 1.372(3) .
N2 C1 1.335(3) .
N2 C2 1.367(4) .
N2 C4 1.418(4) .
N3 C6 1.316(4) .
N3 C7 1.376(3) .
N4 C6 1.340(4) .
N4 C8 1.369(4) .
N4 C9 1.427(5) .
N5 C11 1.315(3) .
N5 C12 1.378(3) .
N6 C11 1.347(3) .
N6 C13 1.370(4) .
N6 C14 1.426(3) .
C1 H1 0.9300 .
C2 C3 1.349(4) .
C2 H2A 0.9300 .
C3 H3 0.9300 .
C4 C5 1.283(5) .
C4 H4 0.9300 .
C5 H5A 0.9300 .
C5 H5B 0.9300 .
C6 H6 0.9300 .
C7 C8 1.340(4) .
C7 H7 0.9300 .
C8 H8 0.9300 .
C9 C10 1.183(6) .
C9 H9 0.9300 .
C10 H10A 0.9300 .
C10 H10B 0.9300 .
C11 H11 0.9300 .
C12 C13 1.355(4) .
C12 H12 0.9300 .
C13 H13 0.9300 .
C14 C15 1.291(4) .
C14 H14 0.9300 .
C15 H15A 0.9300 .
C15 H15B 0.9300 .

loop_
_geom_torsion_atom_site_label_1
_geom_torsion_atom_site_label_2
_geom_torsion_atom_site_label_3
_geom_torsion_atom_site_label_4
_geom_torsion
_geom_torsion_site_symmetry_1
_geom_torsion_site_symmetry_4
N1 Zn2 F3 Mo1 49.2(2) . .
N5 Zn2 F3 Mo1 167.5(2) . .
N3 Zn2 F3 Mo1 -72.8(2) . .
F4 Zn2 F3 Mo1 -125.5(18) 2_556 .
O1 Mo1 F3 Zn2 4.4(2) . .
O2 Mo1 F3 Zn2 -169.5(4) . .
F2 Mo1 F3 Zn2 102.2(2) . .
F1 Mo1 F3 Zn2 -91.5(2) . .
F4 Mo1 F3 Zn2 -173.9(2) . .
O1 Mo1 F4 Zn2 -124.9(9) . 2_546
O2 Mo1 F4 Zn2 64.4(9) . 2_546
F2 Mo1 F4 Zn2 -32.4(9) . 2_546
F1 Mo1 F4 Zn2 159.3(9) . 2_546
F3 Mo1 F4 Zn2 -116.5(9) . 2_546
N5 Zn2 N1 C1 99.5(2) . .
N3 Zn2 N1 C1 -73.0(2) . .
F3 Zn2 N1 C1 -167.9(2) . .
F4 Zn2 N1 C1 11.9(2) 2_556 .
N5 Zn2 N1 C3 -86.0(3) . .
N3 Zn2 N1 C3 101.5(3) . .
F3 Zn2 N1 C3 6.5(3) . .
F4 Zn2 N1 C3 -173.6(3) 2_556 .
N1 Zn2 N3 C6 100.1(2) . .
N5 Zn2 N3 C6 -72.3(2) . .
F3 Zn2 N3 C6 -163.8(2) . .
F4 Zn2 N3 C6 14.7(2) 2_556 .
N1 Zn2 N3 C7 -81.4(2) . .
N5 Zn2 N3 C7 106.2(2) . .
F3 Zn2 N3 C7 14.7(2) . .
F4 Zn2 N3 C7 -166.8(2) 2_556 .
N1 Zn2 N5 C11 -93.1(2) . .
N3 Zn2 N5 C11 79.6(2) . .
F3 Zn2 N5 C11 172.1(2) . .
F4 Zn2 N5 C11 -6.2(2) 2_556 .
N1 Zn2 N5 C12 78.6(2) . .
N3 Zn2 N5 C12 -108.7(2) . .
F3 Zn2 N5 C12 -16.2(2) . .
F4 Zn2 N5 C12 165.5(2) 2_556 .
C3 N1 C1 N2 -1.7(3) . .
Zn2 N1 C1 N2 173.86(19) . .
C2 N2 C1 N1 1.7(4) . .
C4 N2 C1 N1 -175.1(3) . .
C1 N2 C2 C3 -0.9(4) . .
C4 N2 C2 C3 175.7(3) . .
N2 C2 C3 N1 -0.1(4) . .
C1 N1 C3 C2 1.1(4) . .
Zn2 N1 C3 C2 -174.2(2) . .
C1 N2 C4 C5 171.1(4) . .
C2 N2 C4 C5 -5.0(7) . .
C7 N3 C6 N4 -0.7(3) . .
Zn2 N3 C6 N4 178.09(19) . .
C8 N4 C6 N3 0.3(3) . .
C9 N4 C6 N3 178.8(3) . .
C6 N3 C7 C8 0.8(3) . .
Zn2 N3 C7 C8 -177.9(2) . .
N3 C7 C8 N4 -0.6(4) . .
C6 N4 C8 C7 0.2(3) . .
C9 N4 C8 C7 -178.4(3) . .
C6 N4 C9 C10 0.8(8) . .
C8 N4 C9 C10 179.0(6) . .
C12 N5 C11 N6 0.5(3) . .
Zn2 N5 C11 N6 173.60(18) . .
C13 N6 C11 N5 0.0(3) . .
C14 N6 C11 N5 -178.6(3) . .
C11 N5 C12 C13 -0.8(3) . .
Zn2 N5 C12 C13 -173.8(2) . .
N5 C12 C13 N6 0.8(4) . .
C11 N6 C13 C12 -0.4(3) . .
C14 N6 C13 C12 178.2(3) . .
C11 N6 C14 C15 -3.4(5) . .
C13 N6 C14 C15 178.3(3) . .
